data_7018036
loop_
_publ_author_name
'Lin, Shao-Hsuan'
'Yang, Chen-I'
'Kuo, Ting-Shen'
'Chiang, Ming-Hsi'
'Hsu, Kung-Chung'
'Lu, Kuang-Lieh'

_publ_section_title
;
 Self-adaptation of manganese-chloride arrangement toward high spin
 Mn(5)(\m-Cl)(4) cluster-based metal-organic framework with S = (15)/(2).
;
_journal_issue 5
_journal_name_full 'Dalton transactions (Cambridge, England : 2003)'
_journal_page_first 1448
_journal_page_last 1450
_journal_paper_doi 10.1039/c2dt11760f
_journal_volume 41
_journal_year 2012
_chemical_formula_moiety 'C138 H132 Cl10 Mn5 N24 O2'
_chemical_formula_sum 'C138 H132 Cl10 Mn5 N24 O2'
_chemical_formula_weight 2787.88
_chemical_name_systematic
;
?
;
_space_group_IT_number 86
_symmetry_cell_setting tetragonal
_symmetry_space_group_name_Hall '-P 4bc'
_symmetry_space_group_name_H-M 'P 42/n :2'
_atom_sites_solution_hydrogens geom
_atom_sites_solution_primary direct
_atom_sites_solution_secondary difmap
_audit_creation_method SHELXL-97
_cell_angle_alpha 90.00
_cell_angle_beta 90.00
_cell_angle_gamma 90.00
_cell_formula_units_Z 2
_cell_length_a 22.0951(16)
_cell_length_b 22.0951(16)
_cell_length_c 13.0878(11)
_cell_measurement_reflns_used 5533
_cell_measurement_temperature 200(2)
_cell_measurement_theta_max 24.97
_cell_measurement_theta_min 1.81
_cell_volume 6389.4(8)
_computing_structure_refinement 'SHELXL-97 (Sheldrick, 2008)'
_diffrn_ambient_temperature 200(2)
_diffrn_measured_fraction_theta_full 0.982
_diffrn_measured_fraction_theta_max 0.982
_diffrn_radiation_monochromator graphite
_diffrn_radiation_source 'fine-focus sealed tube'
_diffrn_radiation_type MoK\a
_diffrn_radiation_wavelength 0.71073
_diffrn_reflns_av_R_equivalents 0.0542
_diffrn_reflns_av_sigmaI/netI 0.0688
_diffrn_reflns_limit_h_max 26
_diffrn_reflns_limit_h_min -26
_diffrn_reflns_limit_k_max 18
_diffrn_reflns_limit_k_min -24
_diffrn_reflns_limit_l_max 15
_diffrn_reflns_limit_l_min -8
_diffrn_reflns_number 18245
_diffrn_reflns_theta_full 24.97
_diffrn_reflns_theta_max 24.97
_diffrn_reflns_theta_min 1.81
_exptl_absorpt_coefficient_mu 0.754
_exptl_absorpt_correction_T_max 0.9421
_exptl_absorpt_correction_T_min 0.8457
_exptl_absorpt_correction_type multi-scan
_exptl_absorpt_process_details SADABS
_exptl_crystal_colour 'pale brown'
_exptl_crystal_density_diffrn 1.449
_exptl_crystal_density_method 'not measured'
_exptl_crystal_description prism
_exptl_crystal_F_000 2878
_exptl_crystal_size_max 0.23
_exptl_crystal_size_mid 0.14
_exptl_crystal_size_min 0.08
_refine_diff_density_max 0.377
_refine_diff_density_min -0.349
_refine_diff_density_rms 0.058
_refine_ls_extinction_method none
_refine_ls_goodness_of_fit_ref 1.004
_refine_ls_hydrogen_treatment constr
_refine_ls_matrix_type full
_refine_ls_number_parameters 425
_refine_ls_number_reflns 5533
_refine_ls_number_restraints 54
_refine_ls_restrained_S_all 1.014
_refine_ls_R_factor_all 0.0832
_refine_ls_R_factor_gt 0.0447
_refine_ls_shift/su_max 0.000
_refine_ls_shift/su_mean 0.000
_refine_ls_structure_factor_coef Fsqd
_refine_ls_weighting_details 'calc w=1/[\s^2^(Fo^2^)+(0.0451P)^2^+0.0000P] where P=(Fo^2^+2Fc^2^)/3'
_refine_ls_weighting_scheme calc
_refine_ls_wR_factor_gt 0.0901
_refine_ls_wR_factor_ref 0.1024
_reflns_number_gt 3629
_reflns_number_total 5533
_reflns_threshold_expression >2\s(I)
_cod_data_source_file c2dt11760f.txt
_cod_data_source_block a11337
_cod_original_sg_symbol_H-M 'P 42/n'
_cod_database_code 7018036

loop_
_symmetry_equiv_pos_as_xyz
'x, y, z'
'-x+1/2, -y+1/2, z'
'-y, x+1/2, z+1/2'
'y+1/2, -x, z+1/2'
'-x, -y, -z'
'x-1/2, y-1/2, -z'
'y, -x-1/2, -z-1/2'
'-y-1/2, x, -z-1/2'

loop_
_atom_site_label
_atom_site_type_symbol
_atom_site_fract_x
_atom_site_fract_y
_atom_site_fract_z
_atom_site_U_iso_or_equiv
_atom_site_adp_type
_atom_site_occupancy
_atom_site_symmetry_multiplicity
_atom_site_calc_flag
_atom_site_refinement_flags
_atom_site_disorder_assembly
_atom_site_disorder_group
Mn1 Mn 0.02059(2) 0.22126(2) 0.26752(3) 0.02725(15) Uani 1 1 d . . .
Mn2 Mn 0.2500 0.2500 0.2500 0.0415(3) Uani 1 4 d S . .
Cl1 Cl -0.07201(4) 0.27622(4) 0.25724(7) 0.0430(2) Uani 1 1 d . . .
Cl2 Cl 0.12420(4) 0.27173(4) 0.24882(6) 0.0317(2) Uani 1 1 d . . .
Cl3 Cl 0.2500 0.2500 0.06813(8) 0.0284(3) Uani 1 2 d S . .
N1 N 0.04019(12) 0.21840(11) 0.43427(18) 0.0274(6) Uani 1 1 d . . .
N2 N 0.09262(12) 0.20183(11) 0.57810(18) 0.0274(6) Uani 1 1 d . . .
N3 N 0.02050(12) -0.13073(12) 0.69939(19) 0.0300(7) Uani 1 1 d . . .
N4 N 0.08636(12) -0.05931(12) 0.65113(19) 0.0280(7) Uani 1 1 d . . .
N5 N 0.03531(12) 0.18277(13) 1.11252(19) 0.0330(7) Uani 1 1 d . . .
N6 N 0.08197(12) 0.11452(12) 1.01380(18) 0.0314(7) Uani 1 1 d . . .
C1 C -0.00056(15) 0.21195(14) 0.5160(2) 0.0277(8) Uani 1 1 d . . .
C2 C -0.06351(15) 0.21523(14) 0.5173(2) 0.0340(8) Uani 1 1 d . . .
H2 H -0.0860 0.2219 0.4564 0.041 Uiso 1 1 calc R . .
C3 C -0.09211(16) 0.20848(16) 0.6107(3) 0.0409(9) Uani 1 1 d . . .
H3 H -0.1350 0.2103 0.6139 0.049 Uiso 1 1 calc R . .
C4 C -0.05889(17) 0.19902(15) 0.7006(3) 0.0400(9) Uani 1 1 d . . .
H4 H -0.0799 0.1950 0.7636 0.048 Uiso 1 1 calc R . .
C5 C 0.00305(17) 0.19538(15) 0.7003(3) 0.0355(9) Uani 1 1 d . . .
H5 H 0.0253 0.1887 0.7614 0.043 Uiso 1 1 calc R . .
C6 C 0.03193(14) 0.20189(14) 0.6066(2) 0.0265(8) Uani 1 1 d . . .
C7 C 0.09422(16) 0.21197(14) 0.4757(2) 0.0296(8) Uani 1 1 d . . .
H7 H 0.1308 0.2142 0.4376 0.036 Uiso 1 1 calc R . .
C8 C 0.14596(14) 0.19802(14) 0.6458(2) 0.0293(8) Uani 1 1 d . . .
H8A H 0.1444 0.2314 0.6961 0.035 Uiso 1 1 calc R . .
H8B H 0.1831 0.2031 0.6044 0.035 Uiso 1 1 calc R . .
C9 C 0.14903(13) 0.13783(14) 0.7025(2) 0.0242(8) Uani 1 1 d . . .
C10 C 0.15544(13) 0.08417(14) 0.6459(2) 0.0243(8) Uani 1 1 d . . .
C11 C 0.16833(15) 0.08660(15) 0.5322(2) 0.0327(8) Uani 1 1 d . . .
H11A H 0.1941 0.0523 0.5130 0.049 Uiso 1 1 calc R . .
H11B H 0.1891 0.1246 0.5158 0.049 Uiso 1 1 calc R . .
H11C H 0.1301 0.0845 0.4943 0.049 Uiso 1 1 calc R . .
C12 C 0.15005(13) 0.02844(14) 0.6964(2) 0.0243(7) Uani 1 1 d . . .
C13 C 0.14283(13) 0.02592(14) 0.8024(2) 0.0260(8) Uani 1 1 d . . .
C14 C 0.13937(15) -0.03467(14) 0.8571(2) 0.0350(9) Uani 1 1 d . . .
H14A H 0.0969 -0.0452 0.8692 0.052 Uiso 1 1 calc R . .
H14B H 0.1607 -0.0319 0.9227 0.052 Uiso 1 1 calc R . .
H14C H 0.1583 -0.0659 0.8148 0.052 Uiso 1 1 calc R . .
C15 C 0.14010(13) 0.07976(14) 0.8592(2) 0.0228(7) Uani 1 1 d . . .
C16 C 0.14409(13) 0.13587(14) 0.8090(2) 0.0245(8) Uani 1 1 d . . .
C17 C 0.14658(15) 0.19393(14) 0.8711(2) 0.0338(9) Uani 1 1 d . . .
H17A H 0.1708 0.2241 0.8346 0.051 Uiso 1 1 calc R . .
H17B H 0.1651 0.1856 0.9377 0.051 Uiso 1 1 calc R . .
H17C H 0.1055 0.2095 0.8811 0.051 Uiso 1 1 calc R . .
C18 C -0.01097(15) -0.07689(15) 0.6801(2) 0.0288(8) Uani 1 1 d . . .
C19 C -0.07244(15) -0.06441(17) 0.6874(2) 0.0358(9) Uani 1 1 d . . .
H19 H -0.1005 -0.0946 0.7081 0.043 Uiso 1 1 calc R . .
C20 C -0.09116(16) -0.00657(18) 0.6634(3) 0.0416(10) Uani 1 1 d . . .
H20 H -0.1329 0.0033 0.6686 0.050 Uiso 1 1 calc R . .
C21 C -0.05042(17) 0.03788(17) 0.6315(3) 0.0442(10) Uani 1 1 d . . .
H21 H -0.0651 0.0770 0.6148 0.053 Uiso 1 1 calc R . .
C22 C 0.01086(16) 0.02610(15) 0.6239(2) 0.0365(9) Uani 1 1 d . . .
H22 H 0.0387 0.0563 0.6022 0.044 Uiso 1 1 calc R . .
C23 C 0.02988(14) -0.03195(14) 0.6495(2) 0.0263(8) Uani 1 1 d . . .
C24 C 0.07718(16) -0.11734(15) 0.6814(2) 0.0305(8) Uani 1 1 d . . .
H24 H 0.1091 -0.1458 0.6889 0.037 Uiso 1 1 calc R . .
C25 C 0.14546(14) -0.02988(14) 0.6337(2) 0.0324(8) Uani 1 1 d . . .
H25A H 0.1501 -0.0204 0.5602 0.039 Uiso 1 1 calc R . .
H25B H 0.1784 -0.0578 0.6536 0.039 Uiso 1 1 calc R . .
C26 C -0.00722(15) 0.15661(15) 1.0456(2) 0.0308(8) Uani 1 1 d . . .
C27 C -0.06873(15) 0.16814(16) 1.0351(2) 0.0376(9) Uani 1 1 d . . .
H27 H -0.0887 0.1975 1.0761 0.045 Uiso 1 1 calc R . .
C28 C -0.09960(16) 0.13492(17) 0.9623(3) 0.0393(9) Uani 1 1 d . . .
H28 H -0.1416 0.1422 0.9527 0.047 Uiso 1 1 calc R . .
C29 C -0.07105(16) 0.09104(17) 0.9025(2) 0.0399(9) Uani 1 1 d . . .
H29 H -0.0942 0.0687 0.8543 0.048 Uiso 1 1 calc R . .
C30 C -0.00971(16) 0.07949(16) 0.9119(2) 0.0372(9) Uani 1 1 d . . .
H30 H 0.0101 0.0502 0.8707 0.045 Uiso 1 1 calc R . .
C31 C 0.02131(14) 0.11309(15) 0.9848(2) 0.0280(8) Uani 1 1 d . . .
C32 C 0.08655(16) 0.15604(16) 1.0895(2) 0.0340(9) Uani 1 1 d . . .
H32 H 0.1236 0.1650 1.1229 0.041 Uiso 1 1 calc R . .
C33 C 0.13194(15) 0.07720(15) 0.9746(2) 0.0337(9) Uani 1 1 d . . .
H33A H 0.1248 0.0346 0.9948 0.040 Uiso 1 1 calc R . .
H33B H 0.1700 0.0905 1.0075 0.040 Uiso 1 1 calc R . .
O1A O -0.2150(5) 0.1760(5) 0.3642(8) 0.192(5) Uani 0.50 1 d PDU A -1
C1A C -0.2356(6) 0.2307(7) 0.3625(7) 0.128(5) Uani 0.50 1 d PDU A -1
C2A C -0.254(3) 0.2599(15) 0.4578(12) 0.267(9) Uani 0.50 1 d PDU A -1
H2A1 H -0.2445 0.2334 0.5155 0.401 Uiso 0.25 1 calc PR A -1
H2A2 H -0.2978 0.2675 0.4561 0.401 Uiso 0.25 1 calc PR A -1
H2A3 H -0.2325 0.2983 0.4655 0.401 Uiso 0.25 1 calc PR A -1
H2A4 H -0.2720 0.2995 0.4426 0.401 Uiso 0.25 1 calc PR A -1
H2A5 H -0.2187 0.2653 0.5020 0.401 Uiso 0.25 1 calc PR A -1
H2A6 H -0.2841 0.2345 0.4926 0.401 Uiso 0.25 1 calc PR A -1
C3A C -0.2451(14) 0.2603(8) 0.2632(11) 0.264(11) Uani 0.50 1 d PDU A -1
H3A1 H -0.2336 0.2325 0.2082 0.396 Uiso 0.25 1 calc PR A -1
H3A2 H -0.2201 0.2969 0.2592 0.396 Uiso 0.25 1 calc PR A -1
H3A3 H -0.2878 0.2712 0.2560 0.396 Uiso 0.25 1 calc PR A -1
H3A4 H -0.2608 0.3012 0.2741 0.396 Uiso 0.25 1 calc PR A -1
H3A5 H -0.2742 0.2368 0.2230 0.396 Uiso 0.25 1 calc PR A -1
H3A6 H -0.2065 0.2625 0.2263 0.396 Uiso 0.25 1 calc PR A -1

loop_
_atom_site_aniso_label
_atom_site_aniso_U_11
_atom_site_aniso_U_22
_atom_site_aniso_U_33
_atom_site_aniso_U_23
_atom_site_aniso_U_13
_atom_site_aniso_U_12
Mn1 0.0312(3) 0.0272(3) 0.0233(3) -0.0010(2) 0.0007(2) -0.0043(2)
Mn2 0.0544(5) 0.0544(5) 0.0156(5) 0.000 0.000 0.000
Cl1 0.0416(6) 0.0365(5) 0.0509(6) 0.0057(4) 0.0028(5) 0.0060(4)
Cl2 0.0345(5) 0.0320(5) 0.0285(4) 0.0010(4) 0.0004(4) -0.0065(4)
Cl3 0.0379(7) 0.0288(7) 0.0184(6) 0.000 0.000 0.0033(5)
N1 0.0279(17) 0.0298(17) 0.0243(15) 0.0004(13) -0.0021(13) -0.0049(12)
N2 0.0289(17) 0.0311(17) 0.0221(15) 0.0043(12) -0.0016(13) -0.0066(12)
N3 0.0305(18) 0.0267(17) 0.0326(16) -0.0030(13) 0.0011(14) -0.0062(13)
N4 0.0264(17) 0.0244(17) 0.0331(16) -0.0042(13) 0.0018(13) -0.0021(13)
N5 0.0299(18) 0.0424(19) 0.0268(16) -0.0053(14) 0.0041(13) -0.0022(14)
N6 0.0327(18) 0.0423(19) 0.0191(14) -0.0034(13) 0.0022(13) -0.0011(13)
C1 0.030(2) 0.027(2) 0.0267(19) -0.0026(15) 0.0035(16) -0.0044(15)
C2 0.034(2) 0.039(2) 0.0294(19) 0.0010(17) 0.0017(17) -0.0003(16)
C3 0.032(2) 0.044(2) 0.046(2) 0.0027(19) 0.0106(19) 0.0021(17)
C4 0.044(3) 0.042(2) 0.035(2) 0.0041(18) 0.0154(19) 0.0038(18)
C5 0.046(3) 0.036(2) 0.0243(19) 0.0043(16) 0.0023(18) 0.0043(17)
C6 0.031(2) 0.0227(19) 0.0255(18) 0.0005(15) 0.0025(16) -0.0021(14)
C7 0.038(2) 0.026(2) 0.0247(19) 0.0008(15) 0.0043(16) -0.0071(15)
C8 0.031(2) 0.031(2) 0.0266(18) -0.0002(16) -0.0016(15) -0.0104(15)
C9 0.0233(19) 0.028(2) 0.0216(17) 0.0003(15) 0.0017(14) -0.0060(14)
C10 0.0196(18) 0.031(2) 0.0226(17) -0.0015(15) 0.0006(14) -0.0086(14)
C11 0.036(2) 0.033(2) 0.0282(18) -0.0011(16) 0.0030(16) -0.0101(16)
C12 0.0184(18) 0.027(2) 0.0278(18) -0.0041(15) 0.0007(15) -0.0032(14)
C13 0.0204(19) 0.026(2) 0.0321(19) 0.0038(16) -0.0031(15) -0.0026(14)
C14 0.038(2) 0.031(2) 0.035(2) 0.0057(17) -0.0021(17) -0.0013(16)
C15 0.0195(18) 0.030(2) 0.0190(16) -0.0004(15) -0.0018(14) -0.0011(14)
C16 0.0190(18) 0.027(2) 0.0273(18) -0.0061(15) -0.0033(14) -0.0015(14)
C17 0.040(2) 0.030(2) 0.0313(19) -0.0029(16) -0.0051(16) -0.0043(16)
C18 0.031(2) 0.030(2) 0.0252(19) -0.0091(16) 0.0000(16) -0.0042(16)
C19 0.028(2) 0.048(3) 0.032(2) -0.0093(18) -0.0012(16) -0.0031(18)
C20 0.030(2) 0.050(3) 0.045(2) -0.020(2) -0.0039(18) 0.0047(19)
C21 0.047(3) 0.035(2) 0.051(2) -0.0133(19) -0.013(2) 0.0087(19)
C22 0.038(2) 0.031(2) 0.040(2) -0.0056(17) -0.0057(18) -0.0042(17)
C23 0.029(2) 0.0239(19) 0.0260(18) -0.0066(15) -0.0039(15) 0.0003(16)
C24 0.037(2) 0.022(2) 0.0322(19) -0.0034(15) -0.0037(17) -0.0002(16)
C25 0.029(2) 0.029(2) 0.039(2) -0.0020(16) 0.0069(16) -0.0042(15)
C26 0.033(2) 0.039(2) 0.0212(18) 0.0008(16) -0.0007(16) -0.0070(16)
C27 0.033(2) 0.047(2) 0.033(2) 0.0010(18) 0.0024(17) 0.0014(17)
C28 0.032(2) 0.056(3) 0.030(2) 0.0101(19) -0.0036(17) -0.0049(18)
C29 0.040(2) 0.055(3) 0.0245(19) 0.0012(18) -0.0074(18) -0.0132(19)
C30 0.043(2) 0.044(2) 0.0242(19) -0.0014(17) -0.0027(17) -0.0070(18)
C31 0.026(2) 0.041(2) 0.0177(17) 0.0002(16) -0.0018(15) -0.0085(16)
C32 0.036(2) 0.047(2) 0.0187(18) -0.0055(17) -0.0028(16) -0.0111(17)
C33 0.035(2) 0.039(2) 0.0263(19) 0.0016(17) -0.0031(16) 0.0009(16)
O1A 0.109(9) 0.149(10) 0.319(14) 0.064(8) 0.017(8) -0.013(7)
C1A 0.028(8) 0.186(14) 0.168(11) 0.059(10) 0.009(9) 0.011(8)
C2A 0.114(15) 0.38(2) 0.305(15) -0.13(2) 0.06(3) -0.081(15)
C3A 0.219(19) 0.30(2) 0.277(14) 0.204(16) -0.106(18) -0.179(16)

loop_
_atom_type_symbol
_atom_type_description
_atom_type_scat_dispersion_real
_atom_type_scat_dispersion_imag
_atom_type_scat_source
Mn Mn 0.3368 0.7283 'International Tables Vol C Tables 4.2.6.8 and 6.1.1.4'
Cl Cl 0.1484 0.1585 'International Tables Vol C Tables 4.2.6.8 and 6.1.1.4'
C C 0.0033 0.0016 'International Tables Vol C Tables 4.2.6.8 and 6.1.1.4'
N N 0.0061 0.0033 'International Tables Vol C Tables 4.2.6.8 and 6.1.1.4'
H H 0.0000 0.0000 'International Tables Vol C Tables 4.2.6.8 and 6.1.1.4'
O O 0.0106 0.0060 'International Tables Vol C Tables 4.2.6.8 and 6.1.1.4'

loop_
_geom_angle_atom_site_label_1
_geom_angle_atom_site_label_2
_geom_angle_atom_site_label_3
_geom_angle
_geom_angle_site_symmetry_1
_geom_angle_site_symmetry_3
N5 Mn1 N1 148.78(10) 1_554 .
N5 Mn1 N3 83.92(10) 1_554 5_556
N1 Mn1 N3 82.17(9) . 5_556
N5 Mn1 Cl1 105.60(8) 1_554 .
N1 Mn1 Cl1 103.70(7) . .
N3 Mn1 Cl1 96.77(8) 5_556 .
N5 Mn1 Cl2 87.06(7) 1_554 .
N1 Mn1 Cl2 86.11(7) . .
N3 Mn1 Cl2 140.43(8) 5_556 .
Cl1 Mn1 Cl2 122.74(3) . .
Cl3 Mn2 Cl3 180.0 . 7_566
Cl3 Mn2 Cl2 90.313(15) . 7_566
Cl3 Mn2 Cl2 89.687(15) 7_566 7_566
Cl3 Mn2 Cl2 89.687(15) . .
Cl3 Mn2 Cl2 90.313(15) 7_566 .
Cl2 Mn2 Cl2 90.0 7_566 .
Cl3 Mn2 Cl2 90.313(15) . 8_656
Cl3 Mn2 Cl2 89.687(15) 7_566 8_656
Cl2 Mn2 Cl2 179.37(3) 7_566 8_656
Cl2 Mn2 Cl2 90.0 . 8_656
Cl3 Mn2 Cl2 89.687(15) . 2
Cl3 Mn2 Cl2 90.313(15) 7_566 2
Cl2 Mn2 Cl2 90.0 7_566 2
Cl2 Mn2 Cl2 179.37(3) . 2
Cl2 Mn2 Cl2 90.0 8_656 2
Mn1 Cl2 Mn2 143.81(4) . .
C7 N1 C1 104.9(3) . .
C7 N1 Mn1 125.6(2) . .
C1 N1 Mn1 128.6(2) . .
C7 N2 C6 106.8(3) . .
C7 N2 C8 125.4(3) . .
C6 N2 C8 127.5(2) . .
C24 N3 C18 104.5(3) . .
C24 N3 Mn1 128.7(2) . 5_556
C18 N3 Mn1 126.3(2) . 5_556
C24 N4 C23 106.4(3) . .
C24 N4 C25 126.4(3) . .
C23 N4 C25 127.0(3) . .
C32 N5 C26 104.3(3) . .
C32 N5 Mn1 120.5(2) . 1_556
C26 N5 Mn1 128.8(2) . 1_556
C32 N6 C31 106.6(3) . .
C32 N6 C33 125.4(3) . .
C31 N6 C33 127.9(3) . .
C2 C1 C6 120.5(3) . .
C2 C1 N1 130.1(3) . .
C6 C1 N1 109.3(3) . .
C3 C2 C1 117.5(3) . .
C2 C3 C4 121.2(3) . .
C5 C4 C3 121.9(3) . .
C4 C5 C6 117.1(3) . .
C5 C6 N2 132.7(3) . .
C5 C6 C1 121.8(3) . .
N2 C6 C1 105.5(3) . .
N1 C7 N2 113.5(3) . .
N2 C8 C9 112.2(2) . .
C16 C9 C10 120.5(3) . .
C16 C9 C8 120.6(3) . .
C10 C9 C8 118.9(3) . .
C12 C10 C9 118.9(3) . .
C12 C10 C11 120.6(3) . .
C9 C10 C11 120.4(3) . .
C13 C12 C10 120.8(3) . .
C13 C12 C25 119.4(3) . .
C10 C12 C25 119.5(3) . .
C12 C13 C15 119.8(3) . .
C12 C13 C14 120.5(3) . .
C15 C13 C14 119.7(3) . .
C13 C15 C16 119.8(3) . .
C13 C15 C33 119.9(3) . .
C16 C15 C33 120.2(3) . .
C9 C16 C15 119.8(3) . .
C9 C16 C17 120.3(3) . .
C15 C16 C17 119.8(3) . .
C19 C18 C23 120.6(3) . .
C19 C18 N3 129.9(3) . .
C23 C18 N3 109.5(3) . .
C20 C19 C18 117.5(3) . .
C19 C20 C21 121.8(4) . .
C22 C21 C20 121.4(4) . .
C21 C22 C23 116.9(3) . .
N4 C23 C22 132.7(3) . .
N4 C23 C18 105.5(3) . .
C22 C23 C18 121.9(3) . .
N3 C24 N4 114.2(3) . .
N4 C25 C12 110.3(2) . .
C27 C26 C31 120.7(3) . .
C27 C26 N5 129.7(3) . .
C31 C26 N5 109.6(3) . .
C28 C27 C26 116.9(3) . .
C27 C28 C29 122.1(3) . .
C30 C29 C28 121.3(3) . .
C29 C30 C31 116.5(3) . .
C30 C31 N6 132.3(3) . .
C30 C31 C26 122.4(3) . .
N6 C31 C26 105.3(3) . .
N5 C32 N6 114.1(3) . .
N6 C33 C15 114.5(3) . .
O1A C1A C2A 119.7(9) . .
O1A C1A C3A 118.8(9) . .
C2A C1A C3A 121.2(12) . .

loop_
_geom_bond_atom_site_label_1
_geom_bond_atom_site_label_2
_geom_bond_distance
_geom_bond_site_symmetry_2
Mn1 N5 2.224(3) 1_554
Mn1 N1 2.226(2) .
Mn1 N3 2.239(3) 5_556
Mn1 Cl1 2.3831(10) .
Mn1 Cl2 2.5580(9) .
Mn2 Cl3 2.3802(10) .
Mn2 Cl3 2.3802(10) 7_566
Mn2 Cl2 2.8208(8) 7_566
Mn2 Cl2 2.8208(8) .
Mn2 Cl2 2.8208(8) 8_656
Mn2 Cl2 2.8208(8) 2
N1 C7 1.319(4) .
N1 C1 1.405(4) .
N2 C7 1.360(4) .
N2 C6 1.392(4) .
N2 C8 1.476(4) .
N3 C24 1.308(4) .
N3 C18 1.401(4) .
N3 Mn1 2.239(3) 5_556
N4 C24 1.357(4) .
N4 C23 1.387(4) .
N4 C25 1.476(4) .
N5 C32 1.312(4) .
N5 C26 1.409(4) .
N5 Mn1 2.224(3) 1_556
N6 C32 1.354(4) .
N6 C31 1.393(4) .
N6 C33 1.471(4) .
C1 C2 1.393(4) .
C1 C6 1.404(4) .
C2 C3 1.384(4) .
C3 C4 1.403(5) .
C4 C5 1.371(4) .
C5 C6 1.390(4) .
C8 C9 1.525(4) .
C9 C16 1.400(4) .
C9 C10 1.405(4) .
C10 C12 1.403(4) .
C10 C11 1.516(4) .
C12 C13 1.398(4) .
C12 C25 1.531(4) .
C13 C15 1.404(4) .
C13 C14 1.520(4) .
C15 C16 1.406(4) .
C15 C33 1.522(4) .
C16 C17 1.520(4) .
C18 C19 1.389(4) .
C18 C23 1.400(4) .
C19 C20 1.380(5) .
C20 C21 1.396(5) .
C21 C22 1.382(5) .
C22 C23 1.391(4) .
C26 C27 1.389(4) .
C26 C31 1.398(4) .
C27 C28 1.383(4) .
C28 C29 1.397(5) .
C29 C30 1.385(4) .
C30 C31 1.390(4) .
O1A C1A 1.292(8) .
C1A C2A 1.463(5) .
C1A C3A 1.469(5) .
